data_1514961
loop_
_publ_author_name
'Roberts, Thomas D.'
'Tuna, Floriana'
'Malkin, Tamsin L.'
'Kilner, Colin A.'
'Halcrow, Malcolm A.'

_publ_section_title
;
 An iron(ii) complex exhibiting five anhydrous phases, two of which
 interconvert by spin-crossover with wide hysteresis
;
_journal_issue 2
_journal_name_full 'Chemical Science'
_journal_page_first 349
_journal_paper_doi 10.1039/c1sc00584g
_journal_volume 3
_journal_year 2012
_chemical_formula_moiety 'C26 H26 Fe N10, 2[B F4]'
_chemical_formula_sum 'C26 H26 B2 F8 Fe N10'
_chemical_formula_weight 708.04
_chemical_name_systematic
;
Bis[2,6-bis(5-methylpyrazol-3-yl)pyridine]iron(II)
ditetrafluoroborate
;
_space_group_IT_number 86
_symmetry_cell_setting tetragonal
_symmetry_space_group_name_Hall '-P 4bc'
_symmetry_space_group_name_H-M 'P 42/n :2'
_atom_sites_solution_hydrogens geom
_atom_sites_solution_primary direct
_atom_sites_solution_secondary difmap
_audit_creation_method SHELXL-97
_cell_angle_alpha 90.00
_cell_angle_beta 90.00
_cell_angle_gamma 90.00
_cell_formula_units_Z 2
_cell_length_a 9.7481(2)
_cell_length_b 9.7481(2)
_cell_length_c 17.6848(5)
_cell_measurement_reflns_used 29002
_cell_measurement_temperature 150(2)
_cell_measurement_theta_max 28.72
_cell_measurement_theta_min 2.03
_cell_volume 1680.51(7)
_computing_cell_refinement 'APEX 2 software, Bruker Nonius 2004'
_computing_data_collection 'APEX 2 software, Bruker Nonius 2004'
_computing_data_reduction 'SAINT, Bruker Nonius 2004'
_computing_molecular_graphics 'XSEED (Barbour, 2001)'
_computing_publication_material 'local program'
_computing_structure_refinement 'SHELXL-97 (Sheldrick, 1997)'
_computing_structure_solution 'SHELXS-97 (Sheldrick, 1990)'
_diffrn_ambient_temperature 150(2)
_diffrn_detector_area_resol_mean '120 microns'
_diffrn_measured_fraction_theta_full 0.997
_diffrn_measured_fraction_theta_max 0.997
_diffrn_measurement_device_type 'Bruker X8 Apex diffractometer'
_diffrn_measurement_method 'Rotation images'
_diffrn_radiation_monochromator graphite
_diffrn_radiation_source 'rotating anode'
_diffrn_radiation_type MoK\a
_diffrn_radiation_wavelength 0.71073
_diffrn_reflns_av_R_equivalents 0.0536
_diffrn_reflns_av_sigmaI/netI 0.0204
_diffrn_reflns_limit_h_max 13
_diffrn_reflns_limit_h_min -11
_diffrn_reflns_limit_k_max 13
_diffrn_reflns_limit_k_min -12
_diffrn_reflns_limit_l_max 19
_diffrn_reflns_limit_l_min -23
_diffrn_reflns_number 29002
_diffrn_reflns_theta_full 28.72
_diffrn_reflns_theta_max 28.72
_diffrn_reflns_theta_min 2.30
_diffrn_standards_decay_% 0
_diffrn_standards_interval_count 0
_diffrn_standards_interval_time 0
_diffrn_standards_number 0
_exptl_absorpt_coefficient_mu 0.527
_exptl_absorpt_correction_T_max 1.086
_exptl_absorpt_correction_T_min 0.713
_exptl_absorpt_correction_type multi-scan
_exptl_absorpt_process_details
;
Sheldrick, G. M. (2002). SADABS v. 2.03. University of
G/ottingen, Germany.
;
_exptl_crystal_colour orange
_exptl_crystal_density_diffrn 1.399
_exptl_crystal_density_method 'not measured'
_exptl_crystal_description plate
_exptl_crystal_F_000 720
_exptl_crystal_size_max 0.27
_exptl_crystal_size_mid 0.23
_exptl_crystal_size_min 0.05
_refine_diff_density_max 1.090
_refine_diff_density_min -0.320
_refine_diff_density_rms 0.115
_refine_ls_extinction_method none
_refine_ls_goodness_of_fit_ref 1.072
_refine_ls_hydrogen_treatment constr
_refine_ls_matrix_type full
_refine_ls_number_parameters 128
_refine_ls_number_reflns 2179
_refine_ls_number_restraints 20
_refine_ls_restrained_S_all 1.099
_refine_ls_R_factor_all 0.1048
_refine_ls_R_factor_gt 0.0909
_refine_ls_shift/su_max 0.000
_refine_ls_shift/su_mean 0.000
_refine_ls_structure_factor_coef Fsqd
_refine_ls_weighting_details 'calc w=1/[\s^2^(Fo^2^)+(0.1682P)^2^+2.3649P] where P=(Fo^2^+2Fc^2^)/3'
_refine_ls_weighting_scheme calc
_refine_ls_wR_factor_gt 0.2721
_refine_ls_wR_factor_ref 0.2881
_reflns_number_gt 1721
_reflns_number_total 2179
_reflns_threshold_expression >2sigma(I)
_cod_data_source_file c1sc00584g.txt
_cod_data_source_block tr10lt
_cod_depositor_comments
;
The following automatic conversions were performed:

'_symmetry_cell_setting' value 'Tetragonal' changed to 'tetragonal'
according to
/usr/data/users/saulius/automatic-downloads/retrospective/RSC/lib/dictionaries/cif_core.dic
dictionary named 'cif_core.dic' version 2.4.2 from 2011-04-26.

Automatic conversion script
Id: cif_fix_values 2281 2013-09-26 08:29:07Z andrius 
;
_cod_original_sg_symbol_H-M 'P 4(2)/n'
_cod_database_code 1514961

loop_
_symmetry_equiv_pos_as_xyz
'x, y, z'
'-y, x+1/2, z+1/2'
'-x+1/2, -y+1/2, z'
'y+1/2, -x, z+1/2'
'-x, -y, -z'
'y, -x-1/2, -z-1/2'
'x-1/2, y-1/2, -z'
'-y-1/2, x, -z-1/2'

loop_
_atom_site_label
_atom_site_type_symbol
_atom_site_fract_x
_atom_site_fract_y
_atom_site_fract_z
_atom_site_U_iso_or_equiv
_atom_site_adp_type
_atom_site_occupancy
_atom_site_symmetry_multiplicity
_atom_site_calc_flag
_atom_site_refinement_flags
_atom_site_disorder_assembly
_atom_site_disorder_group
Fe1 Fe 0.2500 0.2500 0.2500 0.0362(4) Uani 1 4 d S . .
N2 N 0.2500 0.2500 0.1378(4) 0.0576(14) Uani 1 2 d S . .
C3 C 0.2966(7) 0.3619(6) 0.0999(3) 0.0775(16) Uani 1 1 d . . .
C4 C 0.2988(13) 0.3589(10) 0.0203(4) 0.132(4) Uani 1 1 d . . .
H4 H 0.3352 0.4347 -0.0068 0.159 Uiso 1 1 calc R . .
C5 C 0.2500 0.2500 -0.0176(7) 0.165(9) Uani 1 2 d S . .
H5 H 0.2500 0.2500 -0.0713 0.198 Uiso 1 2 calc SR . .
C6 C 0.3391(5) 0.4689(5) 0.1518(3) 0.0637(12) Uani 1 1 d . . .
N7 N 0.3280(3) 0.4380(3) 0.2251(3) 0.0514(9) Uani 1 1 d . . .
N8 N 0.3717(4) 0.5496(5) 0.2623(3) 0.0700(14) Uani 1 1 d . . .
H8 H 0.3753 0.5577 0.3118 0.084 Uiso 1 1 calc R . .
C9 C 0.4102(5) 0.6499(5) 0.2113(6) 0.085(2) Uani 1 1 d . . .
C10 C 0.3878(6) 0.6011(6) 0.1411(5) 0.087(2) Uani 1 1 d . . .
H10 H 0.4022 0.6472 0.0945 0.104 Uiso 1 1 calc R . .
C11 C 0.4647(7) 0.7869(7) 0.2408(7) 0.140(5) Uani 1 1 d . . .
H11A H 0.5617 0.7772 0.2543 0.209 Uiso 1 1 calc R . .
H11B H 0.4122 0.8144 0.2856 0.209 Uiso 1 1 calc R . .
H11C H 0.4550 0.8570 0.2014 0.209 Uiso 1 1 calc R . .
B12 B 0.3363(13) 0.6488(13) 0.4454(7) 0.25(3) Uani 0.50 1 d PD . .
F13A F 0.4083(15) 0.5284(14) 0.4212(8) 0.066(4) Uiso 0.25 1 d PD A 1
F14A F 0.1883(12) 0.6408(15) 0.4448(9) 0.076(4) Uiso 0.25 1 d PD . 1
F15A F 0.3709(14) 0.6589(16) 0.5227(6) 0.073(3) Uiso 0.25 1 d PD A 1
F16A F 0.378(2) 0.7677(17) 0.4068(12) 0.121(7) Uiso 0.25 1 d PD . 1
F13B F 0.4310(18) 0.556(2) 0.4122(11) 0.096(7) Uiso 0.25 1 d PD A 2
F14B F 0.2030(15) 0.627(2) 0.4183(12) 0.117(8) Uiso 0.25 1 d PD . 2
F15B F 0.344(2) 0.606(2) 0.5235(9) 0.130(8) Uiso 0.25 1 d PD A 2
F16B F 0.369(3) 0.7879(19) 0.4411(18) 0.199(15) Uiso 0.25 1 d PD . 2

loop_
_atom_site_aniso_label
_atom_site_aniso_U_11
_atom_site_aniso_U_22
_atom_site_aniso_U_33
_atom_site_aniso_U_23
_atom_site_aniso_U_13
_atom_site_aniso_U_12
Fe1 0.0332(4) 0.0332(4) 0.0422(6) 0.000 0.000 0.000
N2 0.075(4) 0.041(2) 0.056(3) 0.000 0.000 0.000(2)
C3 0.100(4) 0.065(3) 0.068(3) 0.018(2) 0.007(3) -0.008(3)
C4 0.213(12) 0.112(6) 0.072(5) 0.027(4) 0.016(6) -0.025(7)
C5 0.28(3) 0.154(14) 0.058(6) 0.000 0.000 -0.044(14)
C6 0.061(3) 0.045(2) 0.085(3) 0.012(2) 0.007(2) 0.0010(18)
N7 0.0408(16) 0.0371(16) 0.076(2) -0.0113(16) -0.0008(16) 0.0018(13)
N8 0.0372(17) 0.046(2) 0.126(4) -0.031(2) -0.004(2) 0.0031(14)
C9 0.039(2) 0.042(2) 0.174(7) -0.001(3) -0.001(3) 0.0024(17)
C10 0.077(4) 0.047(3) 0.135(6) 0.025(3) 0.001(4) -0.006(2)
C11 0.056(3) 0.045(3) 0.318(16) -0.033(5) 0.002(5) -0.005(3)
B12 0.33(5) 0.17(2) 0.24(3) 0.14(3) -0.23(4) -0.18(3)

loop_
_atom_type_symbol
_atom_type_description
_atom_type_scat_dispersion_real
_atom_type_scat_dispersion_imag
_atom_type_scat_source
C C 0.0033 0.0016 'International Tables Vol C Tables 4.2.6.8 and 6.1.1.4'
H H 0.0000 0.0000 'International Tables Vol C Tables 4.2.6.8 and 6.1.1.4'
B B 0.0013 0.0007 'International Tables Vol C Tables 4.2.6.8 and 6.1.1.4'
N N 0.0061 0.0033 'International Tables Vol C Tables 4.2.6.8 and 6.1.1.4'
F F 0.0171 0.0103 'International Tables Vol C Tables 4.2.6.8 and 6.1.1.4'
Fe Fe 0.3463 0.8444 'International Tables Vol C Tables 4.2.6.8 and 6.1.1.4'

loop_
_geom_angle_atom_site_label_1
_geom_angle_atom_site_label_2
_geom_angle_atom_site_label_3
_geom_angle
_geom_angle_site_symmetry_1
_geom_angle_site_symmetry_3
N2 Fe1 N2 180.00 6_566 .
N2 Fe1 N7 102.53(12) . 6_566
N2 Fe1 N7 77.47(12) . .
N7 Fe1 N7 92.70(5) 6_566 .
N7 Fe1 N7 154.9(2) 3 .
C3 N2 C3 120.9(7) . 3
C3 N2 Fe1 119.5(4) . .
N2 C3 C4 118.8(7) . .
N2 C3 C6 111.2(5) . .
C4 C3 C6 130.0(6) . .
C5 C4 C3 120.7(8) . .
C4 C5 C4 120.0(12) 3 .
N7 C6 C10 111.7(6) . .
N7 C6 C3 115.4(4) . .
C10 C6 C3 132.9(6) . .
C6 N7 N8 105.6(4) . .
C6 N7 Fe1 116.4(3) . .
N8 N7 Fe1 138.1(4) . .
N7 N8 C9 109.9(6) . .
C10 C9 N8 107.9(5) . .
C10 C9 C11 132.8(8) . .
N8 C9 C11 119.3(8) . .
C9 C10 C6 105.0(6) . .
F16A B12 F15A 110.1(12) . .
F16A B12 F13A 113.0(13) . .
F15A B12 F13A 103.3(10) . .
F16A B12 F14A 109.1(12) . .
F15A B12 F14A 104.4(12) . .
F13A B12 F14A 116.3(12) . .
F16B B12 F14B 110.0(14) . .
F16B B12 F13B 116.5(15) . .
F14B B12 F13B 111.4(13) . .
F16B B12 F15B 108.6(14) . .
F14B B12 F15B 109.2(13) . .
F13B B12 F15B 100.4(12) . .

loop_
_geom_bond_atom_site_label_1
_geom_bond_atom_site_label_2
_geom_bond_distance
Fe1 N2 1.984(6)
Fe1 N7 2.033(4)
N2 C3 1.358(6)
C3 C4 1.408(10)
C3 C6 1.449(8)
C4 C5 1.343(12)
C6 N7 1.335(7)
C6 C10 1.386(7)
N7 N8 1.341(5)
N8 C9 1.382(9)
C9 C10 1.347(12)
C9 C11 1.529(8)
B12 F16A 1.405(15)
B12 F15A 1.412(15)
B12 F13A 1.432(16)
B12 F14A 1.445(15)
B12 F16B 1.397(17)
B12 F14B 1.401(16)
B12 F13B 1.419(16)
B12 F15B 1.444(16)

loop_
_geom_hbond_atom_site_label_D
_geom_hbond_atom_site_label_H
_geom_hbond_atom_site_label_A
_geom_hbond_distance_DH
_geom_hbond_distance_HA
_geom_hbond_distance_DA
_geom_hbond_angle_DHA
N8 H8 F13A 0.88 1.98 2.840(16) 164.8
N8 H8 F13B 0.88 1.86 2.71(2) 164.3
